data_7249224
loop_
_publ_author_name
'Flores-Romero, V\'ictor'
'LeBlanc, Jesse'
'Chen, Zichuan'
'Lavoie, Gino G.'

_publ_section_title
;
 Ti and Zr complexes bearing guanidine-phenolate ligands: coordination
 chemistry and polymerization studies
;
_journal_issue 35
_journal_name_full 'RSC Advances'
_journal_page_first 25889
_journal_page_last 25899
_journal_paper_doi 10.1039/D4RA05146G
_journal_volume 14
_journal_year 2024
_chemical_formula_moiety 'C30 H40 Cl2 N6 O2 Ti, C7 H8'
_chemical_formula_sum 'C37 H48 Cl2 N6 O2 Ti'
_chemical_formula_weight 727.61
_space_group_crystal_system monoclinic
_space_group_IT_number 14
_space_group_name_Hall '-P 2yn'
_space_group_name_H-M_alt 'P 1 21/n 1'
_atom_sites_solution_hydrogens geom
_atom_sites_solution_primary direct
_audit_creation_date 2023-07-24
_audit_creation_method
;
Olex2 1.5
(compiled 2023.03.06 svn.rbb2c1857 for OlexSys, GUI svn.r6748)
;
_audit_update_record
;
2024-04-02 deposited with the CCDC.	2024-08-06 downloaded from the CCDC.
;
_cell_angle_alpha 90
_cell_angle_beta 110.817(2)
_cell_angle_gamma 90
_cell_formula_units_Z 4
_cell_length_a 10.6343(7)
_cell_length_b 30.9675(18)
_cell_length_c 12.5823(8)
_cell_measurement_reflns_used 9707
_cell_measurement_temperature 173(2)
_cell_measurement_theta_max 33.04
_cell_measurement_theta_min 2.26
_cell_volume 3873.1(4)
_computing_molecular_graphics 'Olex2 1.5 (Dolomanov et al., 2009)'
_computing_publication_material 'Olex2 1.5 (Dolomanov et al., 2009)'
_computing_structure_refinement 'SHELXL 2018/3 (Sheldrick, 2015)'
_computing_structure_solution 'SHELXS-1997  (Sheldrick, 2008)'
_diffrn_ambient_temperature 173.00
_diffrn_measured_fraction_theta_full 0.999
_diffrn_measured_fraction_theta_max 0.999
_diffrn_measurement_device_type 'Bruker APEX-II CCD'
_diffrn_measurement_method '\f and \w scans'
_diffrn_radiation_type MoK\a
_diffrn_radiation_wavelength 0.71073
_diffrn_reflns_av_R_equivalents 0.0482
_diffrn_reflns_av_unetI/netI 0.0239
_diffrn_reflns_Laue_measured_fraction_full 0.999
_diffrn_reflns_Laue_measured_fraction_max 0.999
_diffrn_reflns_limit_h_max 15
_diffrn_reflns_limit_h_min -15
_diffrn_reflns_limit_k_max 44
_diffrn_reflns_limit_k_min -44
_diffrn_reflns_limit_l_max 17
_diffrn_reflns_limit_l_min -17
_diffrn_reflns_number 150839
_diffrn_reflns_point_group_measured_fraction_full 0.999
_diffrn_reflns_point_group_measured_fraction_max 0.999
_diffrn_reflns_theta_full 25.242
_diffrn_reflns_theta_max 30.508
_diffrn_reflns_theta_min 2.152
_exptl_absorpt_coefficient_mu 0.398
_exptl_absorpt_correction_type none
_exptl_crystal_colour 'clear red'
_exptl_crystal_colour_lustre clear
_exptl_crystal_colour_primary red
_exptl_crystal_density_diffrn 1.248
_exptl_crystal_description rod
_exptl_crystal_F_000 1536
_exptl_crystal_size_max 0.1
_exptl_crystal_size_mid 0.025
_exptl_crystal_size_min 0.025
_refine_diff_density_max 0.523
_refine_diff_density_min -0.532
_refine_diff_density_rms 0.061
_refine_ls_extinction_method none
_refine_ls_goodness_of_fit_ref 1.191
_refine_ls_hydrogen_treatment constr
_refine_ls_matrix_type full
_refine_ls_number_parameters 507
_refine_ls_number_reflns 11792
_refine_ls_number_restraints 6
_refine_ls_restrained_S_all 1.191
_refine_ls_R_factor_all 0.0700
_refine_ls_R_factor_gt 0.0600
_refine_ls_shift/su_max 0.001
_refine_ls_shift/su_mean 0.000
_refine_ls_structure_factor_coef Fsqd
_refine_ls_weighting_details 'w=1/[\s^2^(Fo^2^)+(0.0494P)^2^+2.5209P] where P=(Fo^2^+2Fc^2^)/3'
_refine_ls_weighting_scheme calc
_refine_ls_wR_factor_gt 0.1306
_refine_ls_wR_factor_ref 0.1352
_reflns_Friedel_coverage 0.000
_reflns_number_gt 10282
_reflns_number_total 11792
_reflns_threshold_expression 'I > 2\s(I)'
_cod_data_source_file d4ra05146g2.cif
_cod_data_source_block vfr31_exfs_a
_cod_database_code 7249224
_shelx_shelxl_version_number 2018/3
_shelx_space_group_comment
;
The symmetry employed for this shelxl refinement is uniquely defined
by the following loop, which should always be used as a source of
symmetry information in preference to the above space-group names.
They are only intended as comments.
;
_shelx_estimated_absorpt_t_max 0.990
_shelx_estimated_absorpt_t_min 0.961
_olex2_refinement_description
;
1. Fixed Uiso
 At 1.2 times of:
  All C(H) groups
 At 1.5 times of:
  All C(H,H,H) groups
2. Restrained distances
 C6S-C1S \\sim C9S-C8S
 with sigma of 0.02
 C6S-C5S \\sim C9S-C10S
 with sigma of 0.02
 C2S-C3S \\sim C13S-C12S
 with sigma of 0.02
 C1S-C7S \\sim C8S-C14S
 with sigma of 0.02
 C6S-C7S \\sim C9S-C14S
 with sigma of 0.04
 C1S-C5S \\sim C8S-C10S
 with sigma of 0.04
3. Others
 Sof(C10S)=Sof(H10S)=Sof(C9S)=Sof(H9S)=Sof(C8S)=Sof(C14S)=Sof(H14A)=Sof(H14B)=
 Sof(H14C)=Sof(C13S)=Sof(H13S)=Sof(C12S)=Sof(H12S)=Sof(C11S)=Sof(H11S)=1-FVAR(1)
 Sof(C6S)=Sof(H6S)=Sof(C2S)=Sof(H2S)=Sof(C1S)=Sof(C5S)=Sof(H5S)=Sof(C4S)=
 Sof(H4S)=Sof(C3S)=Sof(H3S)=Sof(C7S)=Sof(H7SA)=Sof(H7SB)=Sof(H7SC)=FVAR(1)
4.a Ternary CH refined with riding coordinates:
 C4(H4), C7(H7), C19(H19), C22(H22)
4.b Aromatic/amide H refined with riding coordinates:
 C2(H2), C3(H3), C15(H15), C14(H14), C13(H13), C12(H12), C30(H30), C29(H29),
 C28(H28), C27(H27), C17(H17), C18(H18), C6S(H6S), C2S(H2S), C5S(H5S), C4S(H4S),
  C3S(H3S), C10S(H10S), C9S(H9S), C13S(H13S), C12S(H12S), C11S(H11S)
4.c Idealised Me refined as rotating group:
 C6(H6A,H6B,H6C), C5(H5A,H5B,H5C), C9(H9A,H9B,H9C), C8(H8A,H8B,H8C), C20(H20A,
 H20B,H20C), C21(H21A,H21B,H21C), C24(H24A,H24B,H24C), C23(H23A,H23B,H23C),
 C7S(H7SA,H7SB,H7SC), C14S(H14A,H14B,H14C)
;
_olex2_submission_special_instructions 'No special instructions were received'

loop_
_space_group_symop_operation_xyz
'x, y, z'
'-x+1/2, y+1/2, -z+1/2'
'-x, -y, -z'
'x-1/2, -y-1/2, z-1/2'

loop_
_atom_site_label
_atom_site_type_symbol
_atom_site_fract_x
_atom_site_fract_y
_atom_site_fract_z
_atom_site_U_iso_or_equiv
_atom_site_adp_type
_atom_site_occupancy
_atom_site_site_symmetry_order
_atom_site_calc_flag
_atom_site_refinement_flags_posn
_atom_site_refinement_flags_adp
_atom_site_refinement_flags_occupancy
_atom_site_disorder_assembly
_atom_site_disorder_group
Ti1 Ti 0.80252(3) 0.63193(2) 0.62664(3) 0.02140(8) Uani 1 1 d . . . . .
Cl1 Cl 0.98574(5) 0.60531(2) 0.57929(5) 0.03454(12) Uani 1 1 d . . . . .
Cl2 Cl 0.85141(5) 0.70204(2) 0.57232(4) 0.03058(10) Uani 1 1 d . . . . .
O1 O 0.80916(14) 0.58128(4) 0.71508(11) 0.0286(3) Uani 1 1 d . . . . .
O2 O 0.62467(14) 0.64827(5) 0.61922(12) 0.0294(3) Uani 1 1 d . . . . .
N1 N 0.88978(16) 0.65442(5) 0.79125(13) 0.0242(3) Uani 1 1 d . . . . .
N2 N 0.84953(17) 0.72814(5) 0.83484(14) 0.0295(3) Uani 1 1 d . . . . .
N3 N 1.05511(16) 0.71148(5) 0.85542(14) 0.0291(3) Uani 1 1 d . . . . .
N4 N 0.67991(14) 0.60784(5) 0.47116(12) 0.0217(3) Uani 1 1 d . . . . .
N5 N 0.74831(16) 0.60135(5) 0.30835(13) 0.0275(3) Uani 1 1 d . . . . .
N6 N 0.73371(17) 0.54164(5) 0.39451(15) 0.0300(3) Uani 1 1 d . . . . .
C11 C 0.86139(18) 0.58232(6) 0.82859(15) 0.0240(3) Uani 1 1 d . . . . .
C10 C 0.90679(18) 0.62323(6) 0.87586(15) 0.0229(3) Uani 1 1 d . . . . .
C1 C 0.92944(19) 0.69581(6) 0.82633(15) 0.0245(3) Uani 1 1 d . . . . .
C4 C 0.7037(2) 0.72431(7) 0.8119(2) 0.0391(5) Uani 1 1 d . . . . .
H4 H 0.675539 0.694124 0.786019 0.047 Uiso 1 1 calc R U . . .
C6 C 0.6264(3) 0.75475(10) 0.7172(3) 0.0561(7) Uani 1 1 d . . . . .
H6A H 0.649489 0.784647 0.742111 0.084 Uiso 1 1 calc R U . . .
H6B H 0.529667 0.750278 0.698272 0.084 Uiso 1 1 calc R U . . .
H6C H 0.650053 0.749070 0.650032 0.084 Uiso 1 1 calc R U . . .
C5 C 0.6768(3) 0.73204(11) 0.9214(3) 0.0612(8) Uani 1 1 d . . . . .
H5A H 0.732667 0.712476 0.980642 0.092 Uiso 1 1 calc R U . . .
H5B H 0.581665 0.726608 0.908146 0.092 Uiso 1 1 calc R U . . .
H5C H 0.698900 0.762012 0.945967 0.092 Uiso 1 1 calc R U . . .
C2 C 0.9262(2) 0.76521(7) 0.8683(2) 0.0372(5) Uani 1 1 d . . . . .
H2 H 0.894491 0.792879 0.879688 0.045 Uiso 1 1 calc R U . . .
C3 C 1.0532(2) 0.75491(6) 0.8816(2) 0.0381(5) Uani 1 1 d . . . . .
H3 H 1.128249 0.773893 0.904767 0.046 Uiso 1 1 calc R U . . .
C7 C 1.1722(2) 0.68671(7) 0.8523(2) 0.0379(5) Uani 1 1 d . . . . .
H7 H 1.139752 0.657405 0.821199 0.045 Uiso 1 1 calc R U . . .
C9 C 1.2742(3) 0.68090(8) 0.9719(3) 0.0537(7) Uani 1 1 d . . . . .
H9A H 1.309375 0.709166 1.003772 0.080 Uiso 1 1 calc R U . . .
H9B H 1.348334 0.662685 0.969182 0.080 Uiso 1 1 calc R U . . .
H9C H 1.230571 0.667096 1.019857 0.080 Uiso 1 1 calc R U . . .
C8 C 1.2306(3) 0.70824(11) 0.7725(3) 0.0653(8) Uani 1 1 d . . . . .
H8A H 1.160135 0.711636 0.697489 0.098 Uiso 1 1 calc R U . . .
H8B H 1.303355 0.690350 0.765621 0.098 Uiso 1 1 calc R U . . .
H8C H 1.266180 0.736678 0.802553 0.098 Uiso 1 1 calc R U . . .
C15 C 0.9605(2) 0.62845(7) 0.99355(16) 0.0299(4) Uani 1 1 d . . . . .
H15 H 0.990194 0.655993 1.026004 0.036 Uiso 1 1 calc R U . . .
C14 C 0.9698(2) 0.59245(8) 1.06298(17) 0.0348(4) Uani 1 1 d . . . . .
H14 H 1.006880 0.595599 1.143279 0.042 Uiso 1 1 calc R U . . .
C13 C 0.9258(2) 0.55227(7) 1.01628(18) 0.0357(4) Uani 1 1 d . . . . .
H13 H 0.932941 0.528141 1.064711 0.043 Uiso 1 1 calc R U . . .
C12 C 0.8712(2) 0.54699(6) 0.89881(18) 0.0310(4) Uani 1 1 d . . . . .
H12 H 0.840867 0.519394 0.867008 0.037 Uiso 1 1 calc R U . . .
C26 C 0.51564(18) 0.63709(6) 0.53128(17) 0.0260(4) Uani 1 1 d . . . . .
C25 C 0.54143(17) 0.61456(6) 0.44407(16) 0.0244(3) Uani 1 1 d . . . . .
C30 C 0.4364(2) 0.60206(8) 0.3470(2) 0.0382(5) Uani 1 1 d . . . . .
H30 H 0.453453 0.587697 0.286757 0.046 Uiso 1 1 calc R U . . .
C29 C 0.3039(2) 0.61115(9) 0.3398(3) 0.0527(7) Uani 1 1 d . . . . .
H29 H 0.230698 0.602910 0.273708 0.063 Uiso 1 1 calc R U . . .
C28 C 0.2792(2) 0.63165(8) 0.4264(3) 0.0516(7) Uani 1 1 d . . . . .
H28 H 0.188900 0.636786 0.420538 0.062 Uiso 1 1 calc R U . . .
C27 C 0.3836(2) 0.64509(7) 0.5227(2) 0.0383(5) Uani 1 1 d . . . . .
H27 H 0.365385 0.659585 0.582215 0.046 Uiso 1 1 calc R U . . .
C16 C 0.71775(17) 0.58472(6) 0.39477(15) 0.0237(3) Uani 1 1 d . . . . .
C19 C 0.7447(2) 0.64795(7) 0.28247(17) 0.0324(4) Uani 1 1 d . . . . .
H19 H 0.721252 0.663483 0.342606 0.039 Uiso 1 1 calc R U . . .
C20 C 0.6344(4) 0.65756(11) 0.1695(3) 0.0714(10) Uani 1 1 d . . . . .
H20A H 0.655545 0.643486 0.108102 0.107 Uiso 1 1 calc R U . . .
H20B H 0.627838 0.688833 0.156718 0.107 Uiso 1 1 calc R U . . .
H20C H 0.548397 0.646573 0.170546 0.107 Uiso 1 1 calc R U . . .
C21 C 0.8821(3) 0.66344(9) 0.2898(3) 0.0586(8) Uani 1 1 d . . . . .
H21A H 0.948317 0.655886 0.364328 0.088 Uiso 1 1 calc R U . . .
H21B H 0.880358 0.694850 0.279900 0.088 Uiso 1 1 calc R U . . .
H21C H 0.906890 0.649638 0.229944 0.088 Uiso 1 1 calc R U . . .
C17 C 0.7853(2) 0.56797(7) 0.25270(19) 0.0369(5) Uani 1 1 d . . . . .
H17 H 0.812085 0.570606 0.188567 0.044 Uiso 1 1 calc R U . . .
C18 C 0.7764(2) 0.53106(7) 0.3059(2) 0.0394(5) Uani 1 1 d . . . . .
H18 H 0.795913 0.502868 0.286334 0.047 Uiso 1 1 calc R U . . .
C22 C 0.7119(2) 0.51159(7) 0.4778(2) 0.0361(5) Uani 1 1 d . . . . .
H22 H 0.682398 0.528986 0.531697 0.043 Uiso 1 1 calc R U . . .
C24 C 0.5989(3) 0.48048(9) 0.4158(3) 0.0547(7) Uani 1 1 d . . . . .
H24A H 0.517167 0.496864 0.374726 0.082 Uiso 1 1 calc R U . . .
H24B H 0.581600 0.461312 0.471084 0.082 Uiso 1 1 calc R U . . .
H24C H 0.625062 0.463228 0.361762 0.082 Uiso 1 1 calc R U . . .
C23 C 0.8423(3) 0.48919(9) 0.5459(3) 0.0567(7) Uani 1 1 d . . . . .
H23A H 0.871615 0.471053 0.495194 0.085 Uiso 1 1 calc R U . . .
H23B H 0.828257 0.471150 0.604660 0.085 Uiso 1 1 calc R U . . .
H23C H 0.911487 0.510888 0.581822 0.085 Uiso 1 1 calc R U . . .
C6S C 0.6928(5) 0.41559(14) 1.1806(4) 0.0359(9) Uani 0.720(5) 1 d D . P A 1
H6S H 0.723983 0.402534 1.253654 0.043 Uiso 0.720(5) 1 calc R U P A 1
C2S C 0.5120(10) 0.4382(5) 1.0148(10) 0.060(3) Uani 0.720(5) 1 d D . P A 1
H2S H 0.418630 0.440764 0.971899 0.072 Uiso 0.720(5) 1 calc R U P A 1
C1S C 0.5547(3) 0.41824(10) 1.1206(3) 0.0375(8) Uani 0.720(5) 1 d D . P A 1
C5S C 0.7837(4) 0.43118(13) 1.1372(4) 0.0538(11) Uani 0.720(5) 1 d D . P A 1
H5S H 0.877019 0.429088 1.180790 0.065 Uiso 0.720(5) 1 calc R U P A 1
C4S C 0.7438(6) 0.44969(16) 1.0328(6) 0.0699(16) Uani 0.720(5) 1 d . . P A 1
H4S H 0.808188 0.459214 1.001498 0.084 Uiso 0.720(5) 1 calc R U P A 1
C3S C 0.6059(8) 0.45448(16) 0.9721(4) 0.0798(19) Uani 0.720(5) 1 d D . P A 1
H3S H 0.576423 0.468996 0.900894 0.096 Uiso 0.720(5) 1 calc R U P A 1
C7S C 0.4580(5) 0.39884(19) 1.1682(5) 0.0666(14) Uani 0.720(5) 1 d D . P A 1
H7SA H 0.498287 0.373166 1.212781 0.100 Uiso 0.720(5) 1 calc R U P A 1
H7SB H 0.375450 0.390641 1.105812 0.100 Uiso 0.720(5) 1 calc R U P A 1
H7SC H 0.436387 0.419950 1.217153 0.100 Uiso 0.720(5) 1 calc R U P A 1
C10S C 0.4484(9) 0.4141(3) 1.0890(8) 0.044(2) Uani 0.280(5) 1 d D . P A 2
H10S H 0.353810 0.409890 1.063080 0.053 Uiso 0.280(5) 1 calc R U P A 2
C9S C 0.506(2) 0.4343(12) 1.022(3) 0.045(6) Uani 0.280(5) 1 d D . P A 2
H9S H 0.449229 0.447405 0.953205 0.054 Uiso 0.280(5) 1 calc R U P A 2
C8S C 0.6445(9) 0.4365(3) 1.0480(7) 0.038(2) Uani 0.280(5) 1 d D . P A 2
C14S C 0.6981(16) 0.4560(6) 0.9661(12) 0.073(4) Uani 0.280(5) 1 d D . P A 2
H14A H 0.734362 0.433296 0.930942 0.109 Uiso 0.280(5) 1 calc R U P A 2
H14B H 0.769763 0.476443 1.005748 0.109 Uiso 0.280(5) 1 calc R U P A 2
H14C H 0.625736 0.471272 0.907090 0.109 Uiso 0.280(5) 1 calc R U P A 2
C13S C 0.7230(11) 0.4218(4) 1.1548(10) 0.031(2) Uani 0.280(5) 1 d D . P A 2
H13S H 0.818211 0.423599 1.178434 0.037 Uiso 0.280(5) 1 calc R U P A 2
C12S C 0.6645(10) 0.4044(3) 1.2280(8) 0.038(2) Uani 0.280(5) 1 d D . P A 2
H12S H 0.719952 0.395434 1.302129 0.045 Uiso 0.280(5) 1 calc R U P A 2
C11S C 0.5280(10) 0.4000(3) 1.1943(8) 0.037(2) Uani 0.280(5) 1 d . . P A 2
H11S H 0.488676 0.387273 1.243752 0.045 Uiso 0.280(5) 1 calc R U P A 2

loop_
_atom_site_aniso_label
_atom_site_aniso_U_11
_atom_site_aniso_U_22
_atom_site_aniso_U_33
_atom_site_aniso_U_23
_atom_site_aniso_U_13
_atom_site_aniso_U_12
Ti1 0.02152(14) 0.02017(14) 0.02024(14) -0.00277(11) 0.00461(11) 0.00068(11)
Cl1 0.0200(2) 0.0377(3) 0.0439(3) -0.0063(2) 0.00886(18) 0.00308(17)
Cl2 0.0347(2) 0.0243(2) 0.0296(2) 0.00406(16) 0.00756(18) 0.00099(17)
O1 0.0363(7) 0.0196(6) 0.0269(6) -0.0026(5) 0.0074(6) -0.0030(5)
O2 0.0291(7) 0.0307(7) 0.0316(7) -0.0039(5) 0.0149(6) 0.0035(5)
N1 0.0292(8) 0.0169(6) 0.0227(7) -0.0021(5) 0.0047(6) -0.0007(5)
N2 0.0315(8) 0.0222(7) 0.0327(8) -0.0075(6) 0.0088(7) 0.0004(6)
N3 0.0275(8) 0.0189(7) 0.0341(8) -0.0052(6) 0.0026(6) -0.0009(6)
N4 0.0174(6) 0.0250(7) 0.0215(7) -0.0038(5) 0.0055(5) -0.0009(5)
N5 0.0283(8) 0.0311(8) 0.0238(7) -0.0040(6) 0.0102(6) -0.0042(6)
N6 0.0348(9) 0.0254(8) 0.0360(9) -0.0085(6) 0.0203(7) -0.0065(6)
C11 0.0240(8) 0.0214(8) 0.0271(8) -0.0005(6) 0.0097(7) 0.0014(6)
C10 0.0229(8) 0.0212(8) 0.0235(8) -0.0002(6) 0.0069(6) 0.0024(6)
C1 0.0285(9) 0.0194(8) 0.0221(8) -0.0031(6) 0.0048(7) 0.0005(6)
C4 0.0333(10) 0.0351(11) 0.0503(13) -0.0151(9) 0.0165(10) 0.0007(8)
C6 0.0382(13) 0.0686(18) 0.0572(16) -0.0098(14) 0.0116(12) 0.0183(12)
C5 0.0654(19) 0.0688(19) 0.0648(18) -0.0079(15) 0.0420(16) 0.0011(15)
C2 0.0420(11) 0.0217(9) 0.0440(12) -0.0113(8) 0.0102(9) -0.0006(8)
C3 0.0380(11) 0.0204(9) 0.0475(12) -0.0096(8) 0.0047(9) -0.0043(8)
C7 0.0255(9) 0.0271(9) 0.0525(13) -0.0098(9) 0.0033(9) 0.0014(7)
C9 0.0364(12) 0.0374(12) 0.0660(17) -0.0115(12) -0.0078(11) 0.0097(10)
C8 0.0438(15) 0.068(2) 0.090(2) 0.0058(17) 0.0311(16) 0.0075(14)
C15 0.0316(9) 0.0325(10) 0.0235(8) -0.0028(7) 0.0073(7) -0.0019(8)
C14 0.0337(10) 0.0456(12) 0.0253(9) 0.0059(8) 0.0108(8) 0.0034(9)
C13 0.0351(10) 0.0385(11) 0.0356(10) 0.0140(9) 0.0151(9) 0.0072(8)
C12 0.0335(10) 0.0230(8) 0.0385(10) 0.0038(7) 0.0154(8) 0.0029(7)
C26 0.0216(8) 0.0217(8) 0.0375(10) 0.0082(7) 0.0137(7) 0.0021(6)
C25 0.0193(8) 0.0225(8) 0.0299(9) 0.0058(7) 0.0068(7) -0.0014(6)
C30 0.0249(9) 0.0417(12) 0.0385(11) 0.0004(9) -0.0003(8) -0.0063(8)
C29 0.0190(9) 0.0566(15) 0.0657(17) 0.0104(13) -0.0057(10) -0.0069(10)
C28 0.0190(9) 0.0453(13) 0.089(2) 0.0209(13) 0.0180(11) 0.0053(9)
C27 0.0308(10) 0.0299(10) 0.0634(14) 0.0154(10) 0.0283(10) 0.0076(8)
C16 0.0199(8) 0.0273(8) 0.0228(8) -0.0032(6) 0.0062(6) -0.0035(6)
C19 0.0374(11) 0.0326(10) 0.0288(9) 0.0010(8) 0.0139(8) -0.0029(8)
C20 0.081(2) 0.0607(18) 0.0476(16) 0.0239(14) -0.0072(15) -0.0117(16)
C21 0.0536(16) 0.0380(13) 0.097(2) 0.0000(14) 0.0432(16) -0.0113(11)
C17 0.0415(11) 0.0426(11) 0.0350(10) -0.0137(9) 0.0240(9) -0.0086(9)
C18 0.0474(13) 0.0323(10) 0.0483(12) -0.0156(9) 0.0293(11) -0.0064(9)
C22 0.0451(12) 0.0241(9) 0.0471(12) -0.0014(8) 0.0264(10) -0.0049(8)
C24 0.0633(17) 0.0393(13) 0.0712(18) -0.0117(12) 0.0358(15) -0.0229(12)
C23 0.0565(16) 0.0391(13) 0.079(2) 0.0185(13) 0.0295(15) 0.0076(12)
C6S 0.031(2) 0.033(2) 0.045(3) -0.0042(18) 0.0154(16) 0.0037(16)
C2S 0.063(6) 0.067(7) 0.036(4) 0.000(4) 0.001(4) 0.011(4)
C1S 0.0294(15) 0.0386(16) 0.0452(18) -0.0064(13) 0.0142(13) 0.0006(12)
C5S 0.040(2) 0.0388(19) 0.092(3) -0.019(2) 0.035(2) -0.0053(16)
C4S 0.079(4) 0.044(2) 0.108(5) -0.021(3) 0.060(4) -0.019(2)
C3S 0.149(6) 0.045(2) 0.053(3) 0.001(2) 0.045(4) -0.007(3)
C7S 0.047(3) 0.090(4) 0.071(3) -0.008(3) 0.031(3) -0.011(3)
C10S 0.031(4) 0.056(5) 0.043(5) -0.002(4) 0.010(4) 0.001(4)
C9S 0.034(9) 0.039(8) 0.058(14) 0.005(8) 0.011(9) -0.008(7)
C8S 0.049(5) 0.029(4) 0.042(4) -0.006(3) 0.023(4) -0.008(3)
C14S 0.073(9) 0.077(9) 0.054(7) 0.005(7) 0.006(7) -0.025(7)
C13S 0.024(5) 0.034(4) 0.044(5) -0.001(4) 0.025(4) -0.002(3)
C12S 0.036(4) 0.040(5) 0.032(4) -0.004(3) 0.008(4) 0.005(3)
C11S 0.034(4) 0.044(5) 0.035(4) -0.007(3) 0.013(4) 0.003(4)

loop_
_atom_type_symbol
_atom_type_description
_atom_type_scat_dispersion_real
_atom_type_scat_dispersion_imag
_atom_type_scat_source
C C 0.0033 0.0016 'International Tables Vol C Tables 4.2.6.8 and 6.1.1.4'
H H 0.0000 0.0000 'International Tables Vol C Tables 4.2.6.8 and 6.1.1.4'
Cl Cl 0.1484 0.1585 'International Tables Vol C Tables 4.2.6.8 and 6.1.1.4'
N N 0.0061 0.0033 'International Tables Vol C Tables 4.2.6.8 and 6.1.1.4'
O O 0.0106 0.0060 'International Tables Vol C Tables 4.2.6.8 and 6.1.1.4'
Ti Ti 0.2776 0.4457 'International Tables Vol C Tables 4.2.6.8 and 6.1.1.4'

loop_
_geom_angle_atom_site_label_1
_geom_angle_atom_site_label_2
_geom_angle_atom_site_label_3
_geom_angle
_geom_angle_site_symmetry_1
_geom_angle_site_symmetry_3
_geom_angle_publ_flag
Cl1 Ti1 Cl2 87.84(2) . . ?
O1 Ti1 Cl1 89.85(5) . . ?
O1 Ti1 Cl2 161.19(4) . . ?
O1 Ti1 O2 94.38(6) . . ?
O1 Ti1 N1 77.43(6) . . ?
O1 Ti1 N4 97.78(6) . . ?
O2 Ti1 Cl1 162.91(5) . . ?
O2 Ti1 Cl2 93.27(5) . . ?
O2 Ti1 N1 92.49(6) . . ?
O2 Ti1 N4 76.75(6) . . ?
N1 Ti1 Cl1 104.59(5) . . ?
N1 Ti1 Cl2 85.10(4) . . ?
N1 Ti1 N4 167.97(6) . . ?
N4 Ti1 Cl1 86.28(4) . . ?
N4 Ti1 Cl2 100.69(5) . . ?
C11 O1 Ti1 121.21(11) . . ?
C26 O2 Ti1 121.41(12) . . ?
C10 N1 Ti1 114.84(11) . . ?
C1 N1 Ti1 127.91(12) . . ?
C1 N1 C10 117.24(15) . . ?
C1 N2 C4 125.08(16) . . ?
C1 N2 C2 108.79(17) . . ?
C2 N2 C4 126.14(17) . . ?
C1 N3 C3 108.52(17) . . ?
C1 N3 C7 124.87(16) . . ?
C3 N3 C7 126.50(17) . . ?
C25 N4 Ti1 115.51(11) . . ?
C16 N4 Ti1 127.56(11) . . ?
C16 N4 C25 116.86(15) . . ?
C16 N5 C19 123.93(16) . . ?
C16 N5 C17 108.53(17) . . ?
C17 N5 C19 127.52(17) . . ?
C16 N6 C18 108.33(17) . . ?
C16 N6 C22 124.77(16) . . ?
C18 N6 C22 126.88(17) . . ?
O1 C11 C10 114.99(16) . . ?
O1 C11 C12 124.79(17) . . ?
C12 C11 C10 120.22(17) . . ?
N1 C10 C11 111.51(15) . . ?
C15 C10 N1 128.38(16) . . ?
C15 C10 C11 120.11(17) . . ?
N2 C1 N1 126.27(17) . . ?
N2 C1 N3 107.76(15) . . ?
N3 C1 N1 125.94(17) . . ?
N2 C4 H4 108.1 . . ?
N2 C4 C6 110.0(2) . . ?
N2 C4 C5 109.4(2) . . ?
C6 C4 H4 108.1 . . ?
C6 C4 C5 113.0(2) . . ?
C5 C4 H4 108.1 . . ?
C4 C6 H6A 109.5 . . ?
C4 C6 H6B 109.5 . . ?
C4 C6 H6C 109.5 . . ?
H6A C6 H6B 109.5 . . ?
H6A C6 H6C 109.5 . . ?
H6B C6 H6C 109.5 . . ?
C4 C5 H5A 109.5 . . ?
C4 C5 H5B 109.5 . . ?
C4 C5 H5C 109.5 . . ?
H5A C5 H5B 109.5 . . ?
H5A C5 H5C 109.5 . . ?
H5B C5 H5C 109.5 . . ?
N2 C2 H2 126.3 . . ?
C3 C2 N2 107.41(18) . . ?
C3 C2 H2 126.3 . . ?
N3 C3 H3 126.2 . . ?
C2 C3 N3 107.50(18) . . ?
C2 C3 H3 126.2 . . ?
N3 C7 H7 107.8 . . ?
N3 C7 C9 110.3(2) . . ?
N3 C7 C8 109.8(2) . . ?
C9 C7 H7 107.8 . . ?
C8 C7 H7 107.8 . . ?
C8 C7 C9 113.1(2) . . ?
C7 C9 H9A 109.5 . . ?
C7 C9 H9B 109.5 . . ?
C7 C9 H9C 109.5 . . ?
H9A C9 H9B 109.5 . . ?
H9A C9 H9C 109.5 . . ?
H9B C9 H9C 109.5 . . ?
C7 C8 H8A 109.5 . . ?
C7 C8 H8B 109.5 . . ?
C7 C8 H8C 109.5 . . ?
H8A C8 H8B 109.5 . . ?
H8A C8 H8C 109.5 . . ?
H8B C8 H8C 109.5 . . ?
C10 C15 H15 120.6 . . ?
C10 C15 C14 118.87(19) . . ?
C14 C15 H15 120.6 . . ?
C15 C14 H14 119.6 . . ?
C13 C14 C15 120.88(19) . . ?
C13 C14 H14 119.6 . . ?
C14 C13 H13 119.8 . . ?
C14 C13 C12 120.44(19) . . ?
C12 C13 H13 119.8 . . ?
C11 C12 C13 119.48(19) . . ?
C11 C12 H12 120.3 . . ?
C13 C12 H12 120.3 . . ?
O2 C26 C25 115.02(16) . . ?
O2 C26 C27 125.02(19) . . ?
C27 C26 C25 119.93(19) . . ?
N4 C25 C26 111.25(16) . . ?
C30 C25 N4 128.29(19) . . ?
C30 C25 C26 120.45(18) . . ?
C25 C30 H30 120.8 . . ?
C25 C30 C29 118.4(2) . . ?
C29 C30 H30 120.8 . . ?
C30 C29 H29 119.5 . . ?
C28 C29 C30 120.9(2) . . ?
C28 C29 H29 119.5 . . ?
C29 C28 H28 119.5 . . ?
C29 C28 C27 121.1(2) . . ?
C27 C28 H28 119.5 . . ?
C26 C27 H27 120.4 . . ?
C28 C27 C26 119.2(2) . . ?
C28 C27 H27 120.4 . . ?
N5 C16 N4 125.74(17) . . ?
N5 C16 N6 108.13(16) . . ?
N6 C16 N4 126.12(17) . . ?
N5 C19 H19 107.3 . . ?
N5 C19 C20 110.44(19) . . ?
N5 C19 C21 110.38(19) . . ?
C20 C19 H19 107.3 . . ?
C21 C19 H19 107.3 . . ?
C21 C19 C20 113.9(2) . . ?
C19 C20 H20A 109.5 . . ?
C19 C20 H20B 109.5 . . ?
C19 C20 H20C 109.5 . . ?
H20A C20 H20B 109.5 . . ?
H20A C20 H20C 109.5 . . ?
H20B C20 H20C 109.5 . . ?
C19 C21 H21A 109.5 . . ?
C19 C21 H21B 109.5 . . ?
C19 C21 H21C 109.5 . . ?
H21A C21 H21B 109.5 . . ?
H21A C21 H21C 109.5 . . ?
H21B C21 H21C 109.5 . . ?
N5 C17 H17 126.3 . . ?
C18 C17 N5 107.47(18) . . ?
C18 C17 H17 126.3 . . ?
N6 C18 H18 126.2 . . ?
C17 C18 N6 107.53(18) . . ?
C17 C18 H18 126.2 . . ?
N6 C22 H22 107.9 . . ?
N6 C22 C24 109.2(2) . . ?
N6 C22 C23 110.23(19) . . ?
C24 C22 H22 107.9 . . ?
C23 C22 H22 107.9 . . ?
C23 C22 C24 113.4(2) . . ?
C22 C24 H24A 109.5 . . ?
C22 C24 H24B 109.5 . . ?
C22 C24 H24C 109.5 . . ?
H24A C24 H24B 109.5 . . ?
H24A C24 H24C 109.5 . . ?
H24B C24 H24C 109.5 . . ?
C22 C23 H23A 109.5 . . ?
C22 C23 H23B 109.5 . . ?
C22 C23 H23C 109.5 . . ?
H23A C23 H23B 109.5 . . ?
H23A C23 H23C 109.5 . . ?
H23B C23 H23C 109.5 . . ?
C1S C6S H6S 119.1 . . ?
C5S C6S H6S 119.1 . . ?
C5S C6S C1S 121.7(4) . . ?
C1S C2S H2S 120.1 . . ?
C3S C2S H2S 120.1 . . ?
C3S C2S C1S 119.9(8) . . ?
C6S C1S C7S 120.3(4) . . ?
C2S C1S C6S 117.9(5) . . ?
C2S C1S C7S 121.8(5) . . ?
C6S C5S H5S 119.4 . . ?
C4S C5S C6S 121.2(4) . . ?
C4S C5S H5S 119.4 . . ?
C5S C4S H4S 120.6 . . ?
C5S C4S C3S 118.7(5) . . ?
C3S C4S H4S 120.6 . . ?
C2S C3S C4S 120.6(7) . . ?
C2S C3S H3S 119.7 . . ?
C4S C3S H3S 119.7 . . ?
C1S C7S H7SA 109.5 . . ?
C1S C7S H7SB 109.5 . . ?
C1S C7S H7SC 109.5 . . ?
H7SA C7S H7SB 109.5 . . ?
H7SA C7S H7SC 109.5 . . ?
H7SB C7S H7SC 109.5 . . ?
C9S C10S H10S 120.4 . . ?
C9S C10S C11S 119.3(14) . . ?
C11S C10S H10S 120.4 . . ?
C10S C9S H9S 118.4 . . ?
C10S C9S C8S 123(2) . . ?
C8S C9S H9S 118.4 . . ?
C9S C8S C14S 119.5(13) . . ?
C13S C8S C9S 116.0(13) . . ?
C13S C8S C14S 124.4(10) . . ?
C8S C14S H14A 109.5 . . ?
C8S C14S H14B 109.5 . . ?
C8S C14S H14C 109.5 . . ?
H14A C14S H14B 109.5 . . ?
H14A C14S H14C 109.5 . . ?
H14B C14S H14C 109.5 . . ?
C8S C13S H13S 119.6 . . ?
C8S C13S C12S 120.9(9) . . ?
C12S C13S H13S 119.6 . . ?
C13S C12S H12S 119.7 . . ?
C11S C12S C13S 120.5(9) . . ?
C11S C12S H12S 119.7 . . ?
C10S C11S C12S 119.6(10) . . ?
C10S C11S H11S 120.2 . . ?
C12S C11S H11S 120.2 . . ?

loop_
_geom_bond_atom_site_label_1
_geom_bond_atom_site_label_2
_geom_bond_distance
_geom_bond_site_symmetry_2
_geom_bond_publ_flag
Ti1 Cl1 2.3783(6) . ?
Ti1 Cl2 2.3883(6) . ?
Ti1 O1 1.9098(14) . ?
Ti1 O2 1.9277(14) . ?
Ti1 N1 2.0664(15) . ?
Ti1 N4 2.0666(14) . ?
O1 C11 1.336(2) . ?
O2 C26 1.333(2) . ?
N1 C10 1.401(2) . ?
N1 C1 1.372(2) . ?
N2 C1 1.342(2) . ?
N2 C4 1.478(3) . ?
N2 C2 1.384(3) . ?
N3 C1 1.345(2) . ?
N3 C3 1.387(2) . ?
N3 C7 1.474(3) . ?
N4 C25 1.404(2) . ?
N4 C16 1.369(2) . ?
N5 C16 1.343(2) . ?
N5 C19 1.477(3) . ?
N5 C17 1.382(3) . ?
N6 C16 1.345(2) . ?
N6 C18 1.384(3) . ?
N6 C22 1.480(3) . ?
C11 C10 1.410(2) . ?
C11 C12 1.387(3) . ?
C10 C15 1.394(3) . ?
C4 H4 1.0000 . ?
C4 C6 1.512(4) . ?
C4 C5 1.523(4) . ?
C6 H6A 0.9800 . ?
C6 H6B 0.9800 . ?
C6 H6C 0.9800 . ?
C5 H5A 0.9800 . ?
C5 H5B 0.9800 . ?
C5 H5C 0.9800 . ?
C2 H2 0.9500 . ?
C2 C3 1.339(3) . ?
C3 H3 0.9500 . ?
C7 H7 1.0000 . ?
C7 C9 1.521(3) . ?
C7 C8 1.511(4) . ?
C9 H9A 0.9800 . ?
C9 H9B 0.9800 . ?
C9 H9C 0.9800 . ?
C8 H8A 0.9800 . ?
C8 H8B 0.9800 . ?
C8 H8C 0.9800 . ?
C15 H15 0.9500 . ?
C15 C14 1.398(3) . ?
C14 H14 0.9500 . ?
C14 C13 1.385(3) . ?
C13 H13 0.9500 . ?
C13 C12 1.392(3) . ?
C12 H12 0.9500 . ?
C26 C25 1.407(3) . ?
C26 C27 1.391(3) . ?
C25 C30 1.385(3) . ?
C30 H30 0.9500 . ?
C30 C29 1.408(3) . ?
C29 H29 0.9500 . ?
C29 C28 1.365(4) . ?
C28 H28 0.9500 . ?
C28 C27 1.385(4) . ?
C27 H27 0.9500 . ?
C19 H19 1.0000 . ?
C19 C20 1.517(3) . ?
C19 C21 1.509(3) . ?
C20 H20A 0.9800 . ?
C20 H20B 0.9800 . ?
C20 H20C 0.9800 . ?
C21 H21A 0.9800 . ?
C21 H21B 0.9800 . ?
C21 H21C 0.9800 . ?
C17 H17 0.9500 . ?
C17 C18 1.345(3) . ?
C18 H18 0.9500 . ?
C22 H22 1.0000 . ?
C22 C24 1.521(3) . ?
C22 C23 1.515(4) . ?
C24 H24A 0.9800 . ?
C24 H24B 0.9800 . ?
C24 H24C 0.9800 . ?
C23 H23A 0.9800 . ?
C23 H23B 0.9800 . ?
C23 H23C 0.9800 . ?
C6S H6S 0.9500 . ?
C6S C1S 1.394(5) . ?
C6S C5S 1.357(6) . ?
C2S H2S 0.9500 . ?
C2S C1S 1.390(12) . ?
C2S C3S 1.386(10) . ?
C1S C7S 1.488(6) . ?
C5S H5S 0.9500 . ?
C5S C4S 1.356(9) . ?
C4S H4S 0.9500 . ?
C4S C3S 1.400(9) . ?
C3S H3S 0.9500 . ?
C7S H7SA 0.9800 . ?
C7S H7SB 0.9800 . ?
C7S H7SC 0.9800 . ?
C10S H10S 0.9500 . ?
C10S C9S 1.364(18) . ?
C10S C11S 1.365(13) . ?
C9S H9S 0.9500 . ?
C9S C8S 1.389(18) . ?
C8S C14S 1.473(13) . ?
C8S C13S 1.383(15) . ?
C14S H14A 0.9800 . ?
C14S H14B 0.9800 . ?
C14S H14C 0.9800 . ?
C13S H13S 0.9500 . ?
C13S C12S 1.391(11) . ?
C12S H12S 0.9500 . ?
C12S C11S 1.368(15) . ?
C11S H11S 0.9500 . ?

loop_
_geom_torsion_atom_site_label_1
_geom_torsion_atom_site_label_2
_geom_torsion_atom_site_label_3
_geom_torsion_atom_site_label_4
_geom_torsion
_geom_torsion_site_symmetry_1
_geom_torsion_site_symmetry_2
_geom_torsion_site_symmetry_3
_geom_torsion_site_symmetry_4
_geom_torsion_publ_flag
Ti1 O1 C11 C10 1.5(2) . . . . ?
Ti1 O1 C11 C12 -179.32(15) . . . . ?
Ti1 O2 C26 C25 -2.7(2) . . . . ?
Ti1 O2 C26 C27 175.58(14) . . . . ?
Ti1 N1 C10 C11 0.94(19) . . . . ?
Ti1 N1 C10 C15 -179.12(16) . . . . ?
Ti1 N1 C1 N2 80.6(2) . . . . ?
Ti1 N1 C1 N3 -97.4(2) . . . . ?
Ti1 N4 C25 C26 0.25(18) . . . . ?
Ti1 N4 C25 C30 -179.84(17) . . . . ?
Ti1 N4 C16 N5 -91.7(2) . . . . ?
Ti1 N4 C16 N6 86.7(2) . . . . ?
O1 C11 C10 N1 -1.5(2) . . . . ?
O1 C11 C10 C15 178.57(17) . . . . ?
O1 C11 C12 C13 -178.99(18) . . . . ?
O2 C26 C25 N4 1.4(2) . . . . ?
O2 C26 C25 C30 -178.51(17) . . . . ?
O2 C26 C27 C28 -179.91(19) . . . . ?
N1 C10 C15 C14 -179.12(19) . . . . ?
N2 C2 C3 N3 0.5(3) . . . . ?
N4 C25 C30 C29 178.0(2) . . . . ?
N5 C17 C18 N6 0.1(3) . . . . ?
C11 C10 C15 C14 0.8(3) . . . . ?
C10 N1 C1 N2 -97.8(2) . . . . ?
C10 N1 C1 N3 84.1(2) . . . . ?
C10 C11 C12 C13 0.2(3) . . . . ?
C10 C15 C14 C13 -0.5(3) . . . . ?
C1 N1 C10 C11 179.61(16) . . . . ?
C1 N1 C10 C15 -0.5(3) . . . . ?
C1 N2 C4 C6 -120.3(2) . . . . ?
C1 N2 C4 C5 115.0(2) . . . . ?
C1 N2 C2 C3 -0.9(3) . . . . ?
C1 N3 C3 C2 0.1(3) . . . . ?
C1 N3 C7 C9 -114.4(2) . . . . ?
C1 N3 C7 C8 120.2(2) . . . . ?
C4 N2 C1 N1 2.6(3) . . . . ?
C4 N2 C1 N3 -179.07(19) . . . . ?
C4 N2 C2 C3 179.1(2) . . . . ?
C2 N2 C1 N1 -177.39(18) . . . . ?
C2 N2 C1 N3 1.0(2) . . . . ?
C2 N2 C4 C6 59.6(3) . . . . ?
C2 N2 C4 C5 -65.0(3) . . . . ?
C3 N3 C1 N1 177.72(19) . . . . ?
C3 N3 C1 N2 -0.7(2) . . . . ?
C3 N3 C7 C9 69.7(3) . . . . ?
C3 N3 C7 C8 -55.6(3) . . . . ?
C7 N3 C1 N1 1.2(3) . . . . ?
C7 N3 C1 N2 -177.14(19) . . . . ?
C7 N3 C3 C2 176.5(2) . . . . ?
C15 C14 C13 C12 0.0(3) . . . . ?
C14 C13 C12 C11 0.2(3) . . . . ?
C12 C11 C10 N1 179.26(17) . . . . ?
C12 C11 C10 C15 -0.7(3) . . . . ?
C26 C25 C30 C29 -2.1(3) . . . . ?
C25 N4 C16 N5 91.4(2) . . . . ?
C25 N4 C16 N6 -90.2(2) . . . . ?
C25 C26 C27 C28 -1.7(3) . . . . ?
C25 C30 C29 C28 -0.2(4) . . . . ?
C30 C29 C28 C27 1.6(4) . . . . ?
C29 C28 C27 C26 -0.6(3) . . . . ?
C27 C26 C25 N4 -176.95(16) . . . . ?
C27 C26 C25 C30 3.1(3) . . . . ?
C16 N4 C25 C26 177.53(15) . . . . ?
C16 N4 C25 C30 -2.6(3) . . . . ?
C16 N5 C19 C20 -113.5(2) . . . . ?
C16 N5 C19 C21 119.7(2) . . . . ?
C16 N5 C17 C18 0.2(2) . . . . ?
C16 N6 C18 C17 -0.3(3) . . . . ?
C16 N6 C22 C24 118.0(2) . . . . ?
C16 N6 C22 C23 -116.7(2) . . . . ?
C19 N5 C16 N4 -0.3(3) . . . . ?
C19 N5 C16 N6 -179.00(17) . . . . ?
C19 N5 C17 C18 178.7(2) . . . . ?
C17 N5 C16 N4 178.26(18) . . . . ?
C17 N5 C16 N6 -0.4(2) . . . . ?
C17 N5 C19 C20 68.2(3) . . . . ?
C17 N5 C19 C21 -58.6(3) . . . . ?
C18 N6 C16 N4 -178.21(18) . . . . ?
C18 N6 C16 N5 0.5(2) . . . . ?
C18 N6 C22 C24 -63.7(3) . . . . ?
C18 N6 C22 C23 61.6(3) . . . . ?
C22 N6 C16 N4 0.4(3) . . . . ?
C22 N6 C16 N5 179.03(18) . . . . ?
C22 N6 C18 C17 -178.9(2) . . . . ?
C6S C5S C4S C3S 3.2(6) . . . . ?
C1S C6S C5S C4S -0.7(6) . . . . ?
C1S C2S C3S C4S 2.1(17) . . . . ?
C5S C6S C1S C2S -1.2(10) . . . . ?
C5S C6S C1S C7S 176.9(4) . . . . ?
C5S C4S C3S C2S -3.9(11) . . . . ?
C3S C2S C1S C6S 0.4(17) . . . . ?
C3S C2S C1S C7S -177.6(9) . . . . ?
C10S C9S C8S C14S 175(2) . . . . ?
C10S C9S C8S C13S -8(4) . . . . ?
C9S C10S C11S C12S -3(2) . . . . ?
C9S C8S C13S C12S 2(2) . . . . ?
C8S C13S C12S C11S 2.3(16) . . . . ?
C14S C8S C13S C12S 178.9(12) . . . . ?
C13S C12S C11S C10S -2.0(14) . . . . ?
C11S C10S C9S C8S 9(4) . . . . ?
